data_1575575
loop_
_publ_author_name
'J&#x119;drzkiewicz, Dawid'
'Morasch, Michael'
'Townrow, Oliver P. E.'
'R&#xf6;sch, Bastian'
'Langer, Jens'
'Mathe, Zachary'
'Harder, Sjoerd'

_publ_section_title
;
 Trends in benzene inverse sandwich complexes of the alkaline-earth metals
 Mg, Ca, Sr and Ba.
;
_journal_issue 38
_journal_name_full 'Chemical science'
_journal_page_first 17793
_journal_page_last 17802
_journal_paper_doi 10.1039/d5sc05373k
_journal_volume 16
_journal_year 2025
_chemical_absolute_configuration ad
_chemical_formula_moiety 'C86 H138 Ba2 I2 N4'
_chemical_formula_sum 'C86 H138 Ba2 I2 N4'
_chemical_formula_weight 1756.48
_chemical_properties_physical Moisture-sensitive
_space_group_crystal_system tetragonal
_space_group_IT_number 120
_space_group_name_Hall 'I -4 -2c'
_space_group_name_H-M_alt 'I -4 c 2'
_atom_sites_solution_hydrogens geom
_atom_sites_solution_primary dual
_audit_creation_date 2025-03-13
_audit_creation_method
;
Olex2 1.5
(compiled 2025.03.04 svn.red2d20d0 for OlexSys, GUI svn.r7188)
;
_audit_update_record
;
2025-03-28 deposited with the CCDC.	2025-08-12 downloaded from the CCDC.
;
_cell_angle_alpha 90
_cell_angle_beta 90
_cell_angle_gamma 90
_cell_formula_units_Z 4
_cell_length_a 19.97390(10)
_cell_length_b 19.97390(10)
_cell_length_c 24.5351(4)
_cell_measurement_reflns_used 40150
_cell_measurement_temperature 99.99(13)
_cell_measurement_theta_max 29.4730
_cell_measurement_theta_min 3.7480
_cell_volume 9788.44(17)
_computing_cell_refinement 'CrysAlisPro 1.171.40.53 (Rigaku OD, 2019)'
_computing_data_collection 'CrysAlisPro 1.171.40.53 (Rigaku OD, 2019)'
_computing_data_reduction 'CrysAlisPro 1.171.40.53 (Rigaku OD, 2019)'
_computing_molecular_graphics 'Olex2 1.5 (Dolomanov et al., 2009)'
_computing_publication_material 'Olex2 1.5 (Dolomanov et al., 2009)'
_computing_structure_refinement 'SHELXL 2019/3 (Sheldrick, 2015)'
_computing_structure_solution 'SHELXT  (Sheldrick, 2015)'
_diffrn_ambient_environment N~2~
_diffrn_ambient_temperature 99.99(13)
_diffrn_detector 'CCD plate'
_diffrn_detector_area_resol_mean 5.2903
_diffrn_detector_type AtlasS2
_diffrn_measured_fraction_theta_full 0.997
_diffrn_measured_fraction_theta_max 0.975
_diffrn_measurement_details
;
List of Runs (angles in degrees, time in seconds):

  # Type    Start    End  Width  t~exp~   \w     \q     \k     \f   Frames
#--------------------------------------------------------------------------
  1  \w    -44.00  21.00   1.00   16.50    --  -11.55  77.00  90.00   65
  2  \w    -42.00  21.00   1.00   16.50    --  -11.55 -77.00 -30.00   63
  3  \w    -40.00  62.00   1.00   16.50    --  -11.55  57.00 -60.00  102
  4  \w    -85.00  17.00   1.00   16.50    --  -11.55 -57.00 150.00  102
  5  \w    -85.00  17.00   1.00   16.50    --  -11.55 -57.00 -90.00  102
  6  \w    -86.00  13.00   1.00   16.50    --  -11.55 -38.00   0.00   99
  7  \w    -15.00  53.00   1.00   16.50    --   12.09 -99.00  30.00   68
  8  \w     39.00 101.00   1.00   16.50    --   12.09 178.00 -90.00   62
;
_diffrn_measurement_device 'four-circle diffractometer'
_diffrn_measurement_device_type 'SuperNova, Dual, Cu at home/near, AtlasS2'
_diffrn_measurement_method '\w scans'
_diffrn_orient_matrix_type 'CrysAlisPro convention (1999,Acta A55,543-557)'
_diffrn_orient_matrix_UB_11 -0.0036299000
_diffrn_orient_matrix_UB_12 -0.0223776000
_diffrn_orient_matrix_UB_13 -0.0222508000
_diffrn_orient_matrix_UB_21 0.0218173000
_diffrn_orient_matrix_UB_22 0.0202100000
_diffrn_orient_matrix_UB_23 -0.0158121000
_diffrn_orient_matrix_UB_31 0.0277908000
_diffrn_orient_matrix_UB_32 -0.0187612000
_diffrn_orient_matrix_UB_33 0.0095007000
_diffrn_radiation_monochromator mirror
_diffrn_radiation_probe x-ray
_diffrn_radiation_type 'Mo K\a'
_diffrn_radiation_wavelength 0.71073
_diffrn_reflns_av_R_equivalents 0.0391
_diffrn_reflns_av_unetI/netI 0.0190
_diffrn_reflns_Laue_measured_fraction_full 0.997
_diffrn_reflns_Laue_measured_fraction_max 0.975
_diffrn_reflns_limit_h_max 26
_diffrn_reflns_limit_h_min -27
_diffrn_reflns_limit_k_max 25
_diffrn_reflns_limit_k_min -27
_diffrn_reflns_limit_l_max 34
_diffrn_reflns_limit_l_min -33
_diffrn_reflns_number 83800
_diffrn_reflns_point_group_measured_fraction_full 0.998
_diffrn_reflns_point_group_measured_fraction_max 0.959
_diffrn_reflns_theta_full 25.242
_diffrn_reflns_theta_max 29.752
_diffrn_reflns_theta_min 3.225
_diffrn_source 'micro-focus sealed X-ray tube'
_diffrn_source_type 'SuperNova (Mo) X-ray Source'
_exptl_absorpt_coefficient_mu 1.468
_exptl_absorpt_correction_T_max 1.00000
_exptl_absorpt_correction_T_min 0.90234
_exptl_absorpt_correction_type multi-scan
_exptl_absorpt_process_details
;
CrysAlisPro 1.171.40.53 (Rigaku Oxford Diffraction, 2019)
Empirical absorption correction using spherical harmonics,
 implemented in SCALE3 ABSPACK scaling algorithm.
;
_exptl_crystal_colour 'clear yellow'
_exptl_crystal_colour_lustre clear
_exptl_crystal_colour_primary yellow
_exptl_crystal_density_diffrn 1.192
_exptl_crystal_description block
_exptl_crystal_F_000 3600
_exptl_crystal_size_max 0.193
_exptl_crystal_size_mid 0.132
_exptl_crystal_size_min 0.085
_refine_diff_density_max 0.513
_refine_diff_density_min -0.306
_refine_diff_density_rms 0.050
_refine_ls_abs_structure_details
;
 Flack x determined using 2684 quotients [(I+)-(I-)]/[(I+)+(I-)]
 (Parsons, Flack and Wagner, Acta Cryst. B69 (2013) 249-259).
;
_refine_ls_abs_structure_Flack -0.015(5)
_refine_ls_extinction_method none
_refine_ls_goodness_of_fit_ref 1.042
_refine_ls_hydrogen_treatment constr
_refine_ls_matrix_type full
_refine_ls_number_parameters 221
_refine_ls_number_reflns 6694
_refine_ls_number_restraints 0
_refine_ls_restrained_S_all 1.042
_refine_ls_R_factor_all 0.0239
_refine_ls_R_factor_gt 0.0199
_refine_ls_shift/su_max 0.001
_refine_ls_shift/su_mean 0.000
_refine_ls_structure_factor_coef Fsqd
_refine_ls_weighting_details 'w=1/[\s^2^(Fo^2^)+(0.0162P)^2^+9.5299P] where P=(Fo^2^+2Fc^2^)/3'
_refine_ls_weighting_scheme calc
_refine_ls_wR_factor_gt 0.0425
_refine_ls_wR_factor_ref 0.0441
_reflns_Friedel_coverage 0.850
_reflns_Friedel_fraction_full 0.999
_reflns_Friedel_fraction_max 0.940
_reflns_number_gt 6135
_reflns_number_total 6694
_reflns_threshold_expression 'I > 2\s(I)'
_cod_data_source_file d5sc05373k2.cif
_cod_data_source_block hasj190909a
_cod_depositor_comments 'Adding full bibliography for 1575569--1575577.cif.'
_cod_original_cell_volume 9788.44(19)
_cod_database_code 1575575
_shelx_shelxl_version_number 2019/3
_chemical_oxdiff_formula C86H138Ba2I2N4
_shelx_space_group_comment
;
The symmetry employed for this shelxl refinement is uniquely defined
by the following loop, which should always be used as a source of
symmetry information in preference to the above space-group names.
They are only intended as comments.
;
_reflns_odcompleteness_completeness 99.61
_reflns_odcompleteness_iscentric 1
_reflns_odcompleteness_theta 26.32
_olex2_refinement_description
;
1. Fixed Uiso
 At 1.2 times of:
  All C(H) groups, All C(H,H) groups
 At 1.5 times of:
  All C(H,H,H) groups
2.a Ternary CH refined with riding coordinates:
 C13(H13), C18(H18)
2.b Secondary CH2 refined with riding coordinates:
 C14(H14a,H14b), C16(H16a,H16b), C19(H19a,H19b), C21(H21a,H21b)
2.c Aromatic/amide H refined with riding coordinates:
 C2(H2), C9(H9), C10(H10), C11(H11)
2.d Idealised Me refined as rotating group:
 C4(H4a,H4b,H4c), C5(H5a,H5b,H5c), C6(H6a,H6b,H6c), C15(H15a,H15b,H15c),
 C17(H17a,H17b,H17c), C20(H20a,H20b,H20c), C22(H22a,H22b,H22c)
;
_olex2_date_sample_data_collection 2019-09-09
_olex2_submission_special_instructions 'No special instructions were received'
_oxdiff_exptl_absorpt_empirical_details
;
Empirical correction (ABSPACK) includes:
- Absorption correction using spherical harmonics
- Frame scaling
- Detector area scaling
;
_oxdiff_exptl_absorpt_empirical_full_max 1.149
_oxdiff_exptl_absorpt_empirical_full_min 0.893

loop_
_space_group_symop_operation_xyz
'x, y, z'
'-x, -y, z'
'y, -x, -z'
'-y, x, -z'
'x, -y, z+1/2'
'-x, y, z+1/2'
'y, x, -z+1/2'
'-y, -x, -z+1/2'
'x+1/2, y+1/2, z+1/2'
'-x+1/2, -y+1/2, z+1/2'
'y+1/2, -x+1/2, -z+1/2'
'-y+1/2, x+1/2, -z+1/2'
'x+1/2, -y+1/2, z+1'
'-x+1/2, y+1/2, z+1'
'y+1/2, x+1/2, -z+1'
'-y+1/2, -x+1/2, -z+1'

loop_
_atom_site_label
_atom_site_type_symbol
_atom_site_fract_x
_atom_site_fract_y
_atom_site_fract_z
_atom_site_U_iso_or_equiv
_atom_site_adp_type
_atom_site_occupancy
_atom_site_site_symmetry_order
_atom_site_calc_flag
_atom_site_refinement_flags_posn
_atom_site_refinement_flags_adp
_atom_site_refinement_flags_occupancy
_atom_site_disorder_assembly
_atom_site_disorder_group
Ba1 Ba 0.40948(2) 0.59052(2) 0.750000 0.01541(5) Uani 1 2 d S T P . .
I1 I 0.58076(2) 0.58076(2) 0.750000 0.02140(5) Uani 1 2 d S T P . .
N1 N 0.30484(10) 0.64611(10) 0.80256(8) 0.0154(4) Uani 1 1 d . . . . .
C1 C 0.26085(12) 0.69554(12) 0.79591(10) 0.0167(5) Uani 1 1 d . . . . .
C2 C 0.26238(9) 0.73762(9) 0.750000 0.0181(5) Uani 1 2 d S T P . .
H2 H 0.228754 0.771250 0.750002 0.022 Uiso 1 2 calc R U P . .
C3 C 0.20744(13) 0.71610(13) 0.83943(11) 0.0202(5) Uani 1 1 d . . . . .
C4 C 0.22936(15) 0.78515(15) 0.86168(11) 0.0265(7) Uani 1 1 d . . . . .
H4A H 0.227428 0.818379 0.832339 0.040 Uiso 1 1 calc R U . . .
H4B H 0.275276 0.782164 0.875558 0.040 Uiso 1 1 calc R U . . .
H4C H 0.199280 0.798660 0.891259 0.040 Uiso 1 1 calc R U . . .
C5 C 0.13741(13) 0.72410(14) 0.81415(12) 0.0245(6) Uani 1 1 d . . . . .
H5A H 0.105109 0.735347 0.842789 0.037 Uiso 1 1 calc R U . . .
H5B H 0.124160 0.682053 0.796621 0.037 Uiso 1 1 calc R U . . .
H5C H 0.138344 0.760006 0.786938 0.037 Uiso 1 1 calc R U . . .
C6 C 0.20013(14) 0.66861(13) 0.88865(11) 0.0233(5) Uani 1 1 d . . . . .
H6A H 0.243573 0.663681 0.906779 0.035 Uiso 1 1 calc R U . . .
H6B H 0.184611 0.624706 0.876060 0.035 Uiso 1 1 calc R U . . .
H6C H 0.167572 0.687261 0.914382 0.035 Uiso 1 1 calc R U . . .
C7 C 0.30028(12) 0.58859(12) 0.83493(10) 0.0172(5) Uani 1 1 d . . . . .
C8 C 0.35275(14) 0.57449(14) 0.87257(12) 0.0196(5) Uani 1 1 d . . . . .
C9 C 0.35412(15) 0.51232(14) 0.89871(12) 0.0246(6) Uani 1 1 d . . . . .
H9 H 0.388574 0.502807 0.924257 0.030 Uiso 1 1 calc R U . . .
C10 C 0.30552(15) 0.46418(14) 0.88770(13) 0.0277(6) Uani 1 1 d . . . . .
H10 H 0.306311 0.422545 0.906409 0.033 Uiso 1 1 calc R U . . .
C11 C 0.25657(13) 0.47677(13) 0.84993(12) 0.0242(6) Uani 1 1 d . . . . .
H11 H 0.224650 0.442830 0.842167 0.029 Uiso 1 1 calc R U . . .
C12 C 0.25208(13) 0.53778(12) 0.82252(11) 0.0192(5) Uani 1 1 d . . . . .
C13 C 0.40532(13) 0.62714(14) 0.88550(11) 0.0186(5) Uani 1 1 d . . . . .
H13 H 0.410769 0.654457 0.851637 0.022 Uiso 1 1 calc R U . . .
C14 C 0.47465(14) 0.59684(14) 0.89781(12) 0.0248(6) Uani 1 1 d . . . . .
H14A H 0.473290 0.574457 0.933798 0.030 Uiso 1 1 calc R U . . .
H14B H 0.485136 0.562462 0.870031 0.030 Uiso 1 1 calc R U . . .
C15 C 0.53034(16) 0.64982(16) 0.89807(14) 0.0317(7) Uani 1 1 d . . . . .
H15A H 0.526392 0.677928 0.865483 0.048 Uiso 1 1 calc R U . . .
H15B H 0.574069 0.627581 0.898164 0.048 Uiso 1 1 calc R U . . .
H15C H 0.526092 0.677777 0.930709 0.048 Uiso 1 1 calc R U . . .
C16 C 0.38180(14) 0.67606(15) 0.93030(12) 0.0277(6) Uani 1 1 d . . . . .
H16A H 0.418035 0.708774 0.937282 0.033 Uiso 1 1 calc R U . . .
H16B H 0.342625 0.701243 0.916498 0.033 Uiso 1 1 calc R U . . .
C17 C 0.3628(2) 0.6431(2) 0.98394(11) 0.0398(7) Uani 1 1 d . . . . .
H17A H 0.327658 0.609795 0.977494 0.060 Uiso 1 1 calc R U . . .
H17B H 0.346257 0.677224 1.009305 0.060 Uiso 1 1 calc R U . . .
H17C H 0.402182 0.621100 0.999606 0.060 Uiso 1 1 calc R U . . .
C18 C 0.19936(14) 0.54948(13) 0.77864(12) 0.0205(5) Uani 1 1 d . . . . .
H18 H 0.183780 0.596814 0.782550 0.025 Uiso 1 1 calc R U . . .
C19 C 0.23209(14) 0.54342(14) 0.72175(12) 0.0227(6) Uani 1 1 d . . . . .
H19A H 0.270696 0.574441 0.720114 0.027 Uiso 1 1 calc R U . . .
H19B H 0.249672 0.497375 0.717531 0.027 Uiso 1 1 calc R U . . .
C20 C 0.18603(15) 0.55840(17) 0.67402(13) 0.0343(7) Uani 1 1 d . . . . .
H20A H 0.212104 0.558926 0.640184 0.051 Uiso 1 1 calc R U . . .
H20B H 0.164876 0.602180 0.679379 0.051 Uiso 1 1 calc R U . . .
H20C H 0.151397 0.523767 0.671691 0.051 Uiso 1 1 calc R U . . .
C21 C 0.13720(14) 0.50461(14) 0.78382(12) 0.0257(6) Uani 1 1 d . . . . .
H21A H 0.107170 0.513512 0.752549 0.031 Uiso 1 1 calc R U . . .
H21B H 0.151453 0.457220 0.781575 0.031 Uiso 1 1 calc R U . . .
C22 C 0.09789(15) 0.51464(16) 0.83646(15) 0.0343(7) Uani 1 1 d . . . . .
H22A H 0.079350 0.560054 0.837270 0.051 Uiso 1 1 calc R U . . .
H22B H 0.127724 0.508306 0.867747 0.051 Uiso 1 1 calc R U . . .
H22C H 0.061318 0.481997 0.838198 0.051 Uiso 1 1 calc R U . . .

loop_
_atom_site_aniso_label
_atom_site_aniso_U_11
_atom_site_aniso_U_22
_atom_site_aniso_U_33
_atom_site_aniso_U_23
_atom_site_aniso_U_13
_atom_site_aniso_U_12
Ba1 0.01352(5) 0.01352(5) 0.01921(8) 0.00023(11) 0.00023(11) 0.00320(5)
I1 0.01601(6) 0.01601(6) 0.03219(11) 0.00117(14) -0.00117(14) 0.00075(6)
N1 0.0136(10) 0.0136(9) 0.0188(10) -0.0007(8) 0.0013(8) 0.0021(8)
C1 0.0137(11) 0.0145(11) 0.0219(12) -0.0037(9) -0.0019(10) -0.0003(9)
C2 0.0139(7) 0.0139(7) 0.0264(14) -0.0047(17) -0.0047(17) 0.0066(10)
C3 0.0178(12) 0.0177(12) 0.0250(13) -0.0036(10) 0.0024(10) 0.0025(9)
C4 0.0304(17) 0.0191(14) 0.0300(13) -0.0089(11) 0.0033(11) 0.0020(13)
C5 0.0173(12) 0.0247(14) 0.0315(14) -0.0019(11) 0.0018(11) 0.0050(11)
C6 0.0248(14) 0.0206(13) 0.0246(13) -0.0039(10) 0.0058(11) 0.0020(10)
C7 0.0165(12) 0.0159(11) 0.0192(12) -0.0002(9) 0.0027(9) 0.0007(9)
C8 0.0178(14) 0.0194(14) 0.0217(13) 0.0004(11) 0.0025(11) 0.0008(11)
C9 0.0255(15) 0.0245(15) 0.0238(14) 0.0053(11) -0.0004(11) 0.0004(11)
C10 0.0281(15) 0.0183(13) 0.0368(17) 0.0087(12) 0.0016(13) 0.0004(11)
C11 0.0195(13) 0.0177(12) 0.0355(15) -0.0004(11) 0.0041(11) -0.0024(10)
C12 0.0174(12) 0.0157(12) 0.0245(13) -0.0009(10) 0.0020(10) 0.0014(10)
C13 0.0174(12) 0.0198(13) 0.0185(13) 0.0006(10) -0.0026(10) -0.0003(9)
C14 0.0210(13) 0.0236(14) 0.0297(15) 0.0046(11) -0.0026(11) 0.0001(10)
C15 0.0215(15) 0.0317(17) 0.0420(18) 0.0006(13) -0.0067(13) -0.0021(12)
C16 0.0256(14) 0.0322(15) 0.0253(14) -0.0044(12) -0.0028(11) -0.0023(12)
C17 0.044(3) 0.054(3) 0.0220(12) -0.0063(16) -0.0005(16) -0.0048(13)
C18 0.0140(12) 0.0178(12) 0.0298(14) -0.0030(10) 0.0000(11) -0.0002(11)
C19 0.0203(14) 0.0194(13) 0.0284(15) -0.0063(11) 0.0002(12) -0.0016(11)
C20 0.0270(15) 0.0454(19) 0.0305(16) -0.0010(14) -0.0048(13) -0.0008(14)
C21 0.0159(13) 0.0235(14) 0.0378(16) -0.0021(12) 0.0003(11) -0.0042(10)
C22 0.0197(14) 0.0320(16) 0.051(2) -0.0016(14) 0.0087(13) -0.0046(12)

loop_
_atom_type_symbol
_atom_type_description
_atom_type_scat_dispersion_real
_atom_type_scat_dispersion_imag
_atom_type_scat_source
C C 0.0033 0.0016 'International Tables Vol C Tables 4.2.6.8 and 6.1.1.4'
H H 0.0000 0.0000 'International Tables Vol C Tables 4.2.6.8 and 6.1.1.4'
Ba Ba -0.3244 2.2819 'International Tables Vol C Tables 4.2.6.8 and 6.1.1.4'
I I -0.4742 1.8119 'International Tables Vol C Tables 4.2.6.8 and 6.1.1.4'
N N 0.0061 0.0033 'International Tables Vol C Tables 4.2.6.8 and 6.1.1.4'

loop_
_exptl_crystal_face_index_h
_exptl_crystal_face_index_k
_exptl_crystal_face_index_l
_exptl_crystal_face_perp_dist
-1 -1 0 0.0337
1 1 0 0.0516
2 -2 1 0.0956
-2 2 -1 0.0825
0 0 -1 0.0675
0 0 1 0.0646
1 1 -2 0.0706
-1 0 0 0.0734
1 0 0 0.0898
-18 -21 -5 0.0410
18 17 16 0.0693
23 -17 0 0.0969
-23 17 2 0.0846
6 27 -1 0.0752
-10 14 27 0.0952
-7 -8 32 0.0625
-19 -19 10 0.0397

loop_
_geom_angle_atom_site_label_1
_geom_angle_atom_site_label_2
_geom_angle_atom_site_label_3
_geom_angle
_geom_angle_site_symmetry_1
_geom_angle_site_symmetry_3
_geom_angle_publ_flag
I1 Ba1 I1 83.473(5) 2_665 . ?
N1 Ba1 I1 117.09(4) 8_666 . ?
N1 Ba1 I1 142.91(4) . . ?
N1 Ba1 I1 142.91(4) 8_666 2_665 ?
N1 Ba1 I1 117.09(4) . 2_665 ?
N1 Ba1 N1 65.80(9) 8_666 . ?
N1 Ba1 C7 27.64(6) 8_666 8_666 ?
N1 Ba1 C7 92.44(7) . 8_666 ?
N1 Ba1 C7 27.64(6) . . ?
N1 Ba1 C7 92.44(7) 8_666 . ?
N1 Ba1 C8 47.41(6) . . ?
N1 Ba1 C8 112.20(7) . 8_666 ?
N1 Ba1 C8 112.20(7) 8_666 . ?
N1 Ba1 C8 47.41(6) 8_666 8_666 ?
C7 Ba1 I1 136.15(5) . . ?
C7 Ba1 I1 91.63(5) 8_666 . ?
C7 Ba1 I1 91.63(5) . 2_665 ?
C7 Ba1 I1 136.15(5) 8_666 2_665 ?
C7 Ba1 C7 119.71(9) . 8_666 ?
C7 Ba1 C8 136.00(7) . 8_666 ?
C7 Ba1 C8 26.09(7) 8_666 8_666 ?
C7 Ba1 C8 26.09(7) . . ?
C7 Ba1 C8 136.00(7) 8_666 . ?
C8 Ba1 I1 110.16(5) 8_666 2_665 ?
C8 Ba1 I1 85.47(5) . 2_665 ?
C8 Ba1 I1 85.47(5) 8_666 . ?
C8 Ba1 I1 110.16(5) . . ?
C8 Ba1 C8 159.50(10) . 8_666 ?
Ba1 I1 Ba1 96.527(5) . 2_665 ?
C1 N1 Ba1 139.33(17) . . ?
C1 N1 C7 129.4(2) . . ?
C7 N1 Ba1 89.08(13) . . ?
N1 C1 C2 121.8(2) . . ?
N1 C1 C3 124.1(2) . . ?
C2 C1 C3 113.9(2) . . ?
C1 C2 C1 131.9(3) . 8_666 ?
C1 C2 H2 114.0 8_666 . ?
C1 C2 H2 114.0 . . ?
C4 C3 C1 106.4(2) . . ?
C5 C3 C1 111.9(2) . . ?
C5 C3 C4 107.9(2) . . ?
C5 C3 C6 107.1(2) . . ?
C6 C3 C1 115.9(2) . . ?
C6 C3 C4 107.4(2) . . ?
C3 C4 H4A 109.5 . . ?
C3 C4 H4B 109.5 . . ?
C3 C4 H4C 109.5 . . ?
H4A C4 H4B 109.5 . . ?
H4A C4 H4C 109.5 . . ?
H4B C4 H4C 109.5 . . ?
C3 C5 H5A 109.5 . . ?
C3 C5 H5B 109.5 . . ?
C3 C5 H5C 109.5 . . ?
H5A C5 H5B 109.5 . . ?
H5A C5 H5C 109.5 . . ?
H5B C5 H5C 109.5 . . ?
C3 C6 H6A 109.5 . . ?
C3 C6 H6B 109.5 . . ?
C3 C6 H6C 109.5 . . ?
H6A C6 H6B 109.5 . . ?
H6A C6 H6C 109.5 . . ?
H6B C6 H6C 109.5 . . ?
N1 C7 Ba1 63.28(12) . . ?
N1 C7 C8 118.8(2) . . ?
N1 C7 C12 120.3(2) . . ?
C8 C7 Ba1 85.31(15) . . ?
C8 C7 C12 119.5(2) . . ?
C12 C7 Ba1 110.39(16) . . ?
C7 C8 Ba1 68.60(14) . . ?
C7 C8 C13 120.5(2) . . ?
C9 C8 Ba1 120.56(19) . . ?
C9 C8 C7 119.2(3) . . ?
C9 C8 C13 120.4(2) . . ?
C13 C8 Ba1 83.31(16) . . ?
C8 C9 H9 119.6 . . ?
C10 C9 C8 120.7(3) . . ?
C10 C9 H9 119.6 . . ?
C9 C10 H10 119.9 . . ?
C11 C10 C9 120.1(3) . . ?
C11 C10 H10 119.9 . . ?
C10 C11 H11 118.9 . . ?
C10 C11 C12 122.2(3) . . ?
C12 C11 H11 118.9 . . ?
C7 C12 C18 120.4(2) . . ?
C11 C12 C7 118.3(2) . . ?
C11 C12 C18 121.3(2) . . ?
C8 C13 H13 106.2 . . ?
C8 C13 C14 113.0(2) . . ?
C8 C13 C16 112.1(2) . . ?
C14 C13 H13 106.2 . . ?
C14 C13 C16 112.5(2) . . ?
C16 C13 H13 106.2 . . ?
C13 C14 H14A 109.1 . . ?
C13 C14 H14B 109.1 . . ?
H14A C14 H14B 107.9 . . ?
C15 C14 C13 112.4(2) . . ?
C15 C14 H14A 109.1 . . ?
C15 C14 H14B 109.1 . . ?
C14 C15 H15A 109.5 . . ?
C14 C15 H15B 109.5 . . ?
C14 C15 H15C 109.5 . . ?
H15A C15 H15B 109.5 . . ?
H15A C15 H15C 109.5 . . ?
H15B C15 H15C 109.5 . . ?
C13 C16 H16A 108.6 . . ?
C13 C16 H16B 108.6 . . ?
H16A C16 H16B 107.6 . . ?
C17 C16 C13 114.7(3) . . ?
C17 C16 H16A 108.6 . . ?
C17 C16 H16B 108.6 . . ?
C16 C17 H17A 109.5 . . ?
C16 C17 H17B 109.5 . . ?
C16 C17 H17C 109.5 . . ?
H17A C17 H17B 109.5 . . ?
H17A C17 H17C 109.5 . . ?
H17B C17 H17C 109.5 . . ?
C12 C18 H18 107.0 . . ?
C12 C18 C19 109.49(19) . . ?
C12 C18 C21 114.2(2) . . ?
C19 C18 H18 107.0 . . ?
C21 C18 H18 107.0 . . ?
C21 C18 C19 111.8(2) . . ?
C18 C19 H19A 108.5 . . ?
C18 C19 H19B 108.5 . . ?
H19A C19 H19B 107.5 . . ?
C20 C19 C18 115.1(2) . . ?
C20 C19 H19A 108.5 . . ?
C20 C19 H19B 108.5 . . ?
C19 C20 H20A 109.5 . . ?
C19 C20 H20B 109.5 . . ?
C19 C20 H20C 109.5 . . ?
H20A C20 H20B 109.5 . . ?
H20A C20 H20C 109.5 . . ?
H20B C20 H20C 109.5 . . ?
C18 C21 H21A 108.7 . . ?
C18 C21 H21B 108.7 . . ?
H21A C21 H21B 107.6 . . ?
C22 C21 C18 114.2(2) . . ?
C22 C21 H21A 108.7 . . ?
C22 C21 H21B 108.7 . . ?
C21 C22 H22A 109.5 . . ?
C21 C22 H22B 109.5 . . ?
C21 C22 H22C 109.5 . . ?
H22A C22 H22B 109.5 . . ?
H22A C22 H22C 109.5 . . ?
H22B C22 H22C 109.5 . . ?

loop_
_geom_bond_atom_site_label_1
_geom_bond_atom_site_label_2
_geom_bond_distance
_geom_bond_site_symmetry_2
_geom_bond_publ_flag
Ba1 I1 3.42668(16) . ?
Ba1 I1 3.42662(16) 2_665 ?
Ba1 N1 2.695(2) . ?
Ba1 N1 2.6951(19) 8_666 ?
Ba1 C7 3.017(2) . ?
Ba1 C7 3.017(2) 8_666 ?
Ba1 C8 3.229(3) . ?
Ba1 C8 3.230(3) 8_666 ?
N1 C1 1.332(3) . ?
N1 C7 1.400(3) . ?
C1 C2 1.406(3) . ?
C1 C3 1.564(3) . ?
C2 H2 0.9500 . ?
C3 C4 1.547(4) . ?
C3 C5 1.538(4) . ?
C3 C6 1.543(4) . ?
C4 H4A 0.9800 . ?
C4 H4B 0.9800 . ?
C4 H4C 0.9800 . ?
C5 H5A 0.9800 . ?
C5 H5B 0.9800 . ?
C5 H5C 0.9800 . ?
C6 H6A 0.9800 . ?
C6 H6B 0.9800 . ?
C6 H6C 0.9800 . ?
C7 C8 1.425(4) . ?
C7 C12 1.432(3) . ?
C8 C9 1.398(4) . ?
C8 C13 1.520(4) . ?
C9 H9 0.9500 . ?
C9 C10 1.393(4) . ?
C10 H10 0.9500 . ?
C10 C11 1.370(4) . ?
C11 H11 0.9500 . ?
C11 C12 1.395(4) . ?
C12 C18 1.524(4) . ?
C13 H13 1.0000 . ?
C13 C14 1.541(4) . ?
C13 C16 1.544(4) . ?
C14 H14A 0.9900 . ?
C14 H14B 0.9900 . ?
C14 C15 1.535(4) . ?
C15 H15A 0.9800 . ?
C15 H15B 0.9800 . ?
C15 H15C 0.9800 . ?
C16 H16A 0.9900 . ?
C16 H16B 0.9900 . ?
C16 C17 1.520(5) . ?
C17 H17A 0.9800 . ?
C17 H17B 0.9800 . ?
C17 H17C 0.9800 . ?
C18 H18 1.0000 . ?
C18 C19 1.546(4) . ?
C18 C21 1.536(4) . ?
C19 H19A 0.9900 . ?
C19 H19B 0.9900 . ?
C19 C20 1.519(4) . ?
C20 H20A 0.9800 . ?
C20 H20B 0.9800 . ?
C20 H20C 0.9800 . ?
C21 H21A 0.9900 . ?
C21 H21B 0.9900 . ?
C21 C22 1.525(4) . ?
C22 H22A 0.9800 . ?
C22 H22B 0.9800 . ?
C22 H22C 0.9800 . ?

loop_
_geom_torsion_atom_site_label_1
_geom_torsion_atom_site_label_2
_geom_torsion_atom_site_label_3
_geom_torsion_atom_site_label_4
_geom_torsion
_geom_torsion_site_symmetry_1
_geom_torsion_site_symmetry_2
_geom_torsion_site_symmetry_3
_geom_torsion_site_symmetry_4
_geom_torsion_publ_flag
Ba1 N1 C1 C2 -1.2(4) . . . . ?
Ba1 N1 C1 C3 -175.92(17) . . . . ?
Ba1 N1 C7 C8 67.6(2) . . . . ?
Ba1 N1 C7 C12 -99.1(2) . . . . ?
Ba1 C7 C8 C9 -114.0(2) . . . . ?
Ba1 C7 C8 C13 67.9(2) . . . . ?
Ba1 C7 C12 C11 99.3(2) . . . . ?
Ba1 C7 C12 C18 -78.1(2) . . . . ?
Ba1 C8 C9 C10 -80.1(3) . . . . ?
Ba1 C8 C13 C14 -87.0(2) . . . . ?
Ba1 C8 C13 C16 144.7(2) . . . . ?
N1 C1 C2 C1 0.56(17) . . . 8_666 ?
N1 C1 C3 C4 110.1(3) . . . . ?
N1 C1 C3 C5 -132.3(3) . . . . ?
N1 C1 C3 C6 -9.2(4) . . . . ?
N1 C7 C8 Ba1 -55.95(19) . . . . ?
N1 C7 C8 C9 -169.9(2) . . . . ?
N1 C7 C8 C13 12.0(4) . . . . ?
N1 C7 C12 C11 169.5(2) . . . . ?
N1 C7 C12 C18 -7.9(4) . . . . ?
C1 N1 C7 Ba1 165.6(3) . . . . ?
C1 N1 C7 C8 -126.8(3) . . . . ?
C1 N1 C7 C12 66.6(4) . . . . ?
C2 C1 C3 C4 -65.0(2) . . . . ?
C2 C1 C3 C5 52.6(3) . . . . ?
C2 C1 C3 C6 175.70(19) . . . . ?
C3 C1 C2 C1 175.8(2) . . . 8_666 ?
C7 N1 C1 C2 -158.8(2) . . . . ?
C7 N1 C1 C3 26.4(4) . . . . ?
C7 C8 C9 C10 0.9(4) . . . . ?
C7 C8 C13 C14 -147.3(3) . . . . ?
C7 C8 C13 C16 84.4(3) . . . . ?
C7 C12 C18 C19 75.3(3) . . . . ?
C7 C12 C18 C21 -158.5(2) . . . . ?
C8 C7 C12 C11 2.9(4) . . . . ?
C8 C7 C12 C18 -174.4(2) . . . . ?
C8 C9 C10 C11 1.6(5) . . . . ?
C8 C13 C14 C15 167.1(2) . . . . ?
C8 C13 C16 C17 57.7(3) . . . . ?
C9 C8 C13 C14 34.7(4) . . . . ?
C9 C8 C13 C16 -93.7(3) . . . . ?
C9 C10 C11 C12 -1.9(5) . . . . ?
C10 C11 C12 C7 -0.4(4) . . . . ?
C10 C11 C12 C18 176.9(3) . . . . ?
C11 C12 C18 C19 -101.9(3) . . . . ?
C11 C12 C18 C21 24.3(4) . . . . ?
C12 C7 C8 Ba1 110.8(2) . . . . ?
C12 C7 C8 C9 -3.2(4) . . . . ?
C12 C7 C8 C13 178.7(2) . . . . ?
C12 C18 C19 C20 -176.2(2) . . . . ?
C12 C18 C21 C22 62.0(3) . . . . ?
C13 C8 C9 C10 179.0(3) . . . . ?
C14 C13 C16 C17 -70.9(3) . . . . ?
C16 C13 C14 C15 -64.7(3) . . . . ?
C19 C18 C21 C22 -173.0(2) . . . . ?
C21 C18 C19 C20 56.2(3) . . . . ?

loop_
_exptl_oxdiff_crystal_face_indexfrac_h
_exptl_oxdiff_crystal_face_indexfrac_k
_exptl_oxdiff_crystal_face_indexfrac_l
_exptl_oxdiff_crystal_face_x
_exptl_oxdiff_crystal_face_y
_exptl_oxdiff_crystal_face_z
-1.0000 -1.0003 0.0002 0.0260 -0.0420 -0.0090
1.0000 1.0003 -0.0002 -0.0260 0.0420 0.0090
1.9987 -2.0011 0.9998 0.0153 -0.0126 0.1026
-1.9987 2.0011 -0.9998 -0.0153 0.0126 -0.1026
-0.0002 -0.0002 -0.9999 0.0223 0.0158 -0.0095
0.0002 0.0002 0.9999 -0.0223 -0.0158 0.0095
0.9996 1.0000 -2.0001 0.0185 0.0736 -0.0100
-0.9996 0.0002 0.0001 0.0036 -0.0218 -0.0278
0.9996 -0.0002 -0.0001 -0.0036 0.0218 0.0278
-18.0987 -21.2341 -4.5831 0.6428 -0.7515 -0.1481
17.9790 17.4082 15.8394 -0.8073 0.4936 0.3235
22.6745 -16.7062 -0.0750 0.2932 0.1582 0.9429
-22.5739 16.7967 1.5127 -0.3276 -0.1770 -0.9281
6.0906 27.4665 -1.3410 -0.6069 0.7092 -0.3588
-10.0188 14.0167 27.3662 -0.8862 -0.3680 -0.2814
-7.4523 -7.8986 31.9196 -0.5064 -0.8269 0.2443
-19.1663 -19.0865 9.5736 0.2837 -0.9553 -0.0836

loop_
_smtbx_masks_void_nr
_smtbx_masks_void_average_x
_smtbx_masks_void_average_y
_smtbx_masks_void_average_z
_smtbx_masks_void_volume
_smtbx_masks_void_count_electrons
_smtbx_masks_void_content
1 -0.454 -0.329 0.000 1127.8 189.4 ?
2 -0.257 0.203 0.500 1127.8 189.4 ?
